data_1510034
loop_
_publ_author_name
'Burschka, C.'
'Bronger, W.'

_publ_section_title
;
 Ueber die Struktur von Cs Ag3 S2 und Rb Ag3 S2
;
_journal_name_full 'Zeitschrift fuer Anorganische und Allgemeine Chemie'
_journal_page_first 61
_journal_page_last 65
_journal_paper_doi 10.1002/zaac.19774300106
_journal_volume 430
_journal_year 1977
_chemical_formula_sum 'Ag3 Rb S2'
_chemical_name_systematic 'Rb Ag3 S2'
_space_group_IT_number 12
_symmetry_space_group_name_Hall '-C 2y'
_symmetry_space_group_name_H-M 'C 1 2/m 1'
_cell_angle_alpha 90
_cell_angle_beta 114.6
_cell_angle_gamma 90
_cell_formula_units_Z 4
_cell_length_a 16.13
_cell_length_b 4.306
_cell_length_c 8.77
_cell_volume 553.840
_citation_journal_id_ASTM ZAACAB
_cod_data_source_file silver3-x_78.cif
_cod_data_source_block Ag3Rb1S2
_cod_original_cell_volume 553.8405
_cod_original_formula_sum 'Ag3 Rb1 S2'
_cod_database_code 1510034

loop_
_symmetry_equiv_pos_as_xyz
x,y,z
-x,y,-z
-x,-y,-z
x,-y,z
x+1/2,y+1/2,z
-x+1/2,y+1/2,-z
-x+1/2,-y+1/2,-z
x+1/2,-y+1/2,z

loop_
_atom_site_label
_atom_site_type_symbol
_atom_site_fract_x
_atom_site_fract_y
_atom_site_fract_z
_atom_site_occupancy
_atom_site_U_iso_or_equiv
Ag2 Ag+1 0.688 0 0.421 1 0.0
Rb1 Rb+1 0.134 0 0.044 1 0.0
Ag1 Ag+1 0.598 0 0.421 1 0.0
S1 S-2 0.198 0 0.698 1 0.0
Ag3 Ag+1 0.056 0 0.397 1 0.0
S2 S-2 0.517 0 0.224 1 0.0
